data_7053019
loop_
_publ_author_name
'Olivari, Martina'
'Caltagirone, Claudia'
'Garau, Alessandra'
'Isaia, Francesco'
'Light, Mark E.'
'Lippolis, Vito'
'Montis, Riccardo'
'Scorciapino, Mariano Andrea'

_publ_section_title
;
 Non-symmetric substituted ureas locked in an (E,Z) conformation: an
 unusual anion binding via supramolecular assembly
;
_journal_issue 3
_journal_name_full 'New Journal of Chemistry'
_journal_page_first 663
_journal_paper_doi 10.1039/c2nj40877e
_journal_volume 37
_journal_year 2013
_chemical_compound_source 'Claudia Caltagirone'
_chemical_formula_sum 'C19 H14 N4 O'
_chemical_formula_weight 314.34
_chemical_name_systematic
;
?
;
_space_group_IT_number 14
_symmetry_cell_setting monoclinic
_symmetry_space_group_name_Hall '-P 2ybc'
_symmetry_space_group_name_H-M 'P 1 21/c 1'
_atom_sites_solution_hydrogens geom
_atom_sites_solution_primary direct
_atom_sites_solution_secondary difmap
_audit_creation_method SHELXL-97
_cell_angle_alpha 90.00
_cell_angle_beta 94.696(3)
_cell_angle_gamma 90.00
_cell_formula_units_Z 8
_cell_length_a 8.0410(17)
_cell_length_b 19.459(4)
_cell_length_c 18.998(4)
_cell_measurement_reflns_used 5609
_cell_measurement_temperature 100(2)
_cell_measurement_theta_max 31.3
_cell_measurement_theta_min 2.5
_cell_volume 2962.6(11)
_computing_cell_refinement
;
CrystalClear-SM Expert 2.0 r7 (Rigaku, 2011)
;
_computing_data_collection
;
CrystalClear-SM Expert 2.0 r7 (Rigaku, 2011)
;
_computing_data_reduction
;
CrystalClear-SM Expert 2.0 r7 (Rigaku, 2011)
;
_computing_molecular_graphics
;
Images generated using CrystalMaker: a crystal and molecular
structures program for Mac and Windows. CrystalMaker Software Ltd,
Oxford, England (www.crystalmaker.com)
;
_computing_publication_material 'WINGX (Farrugia, 1998)'
_computing_structure_refinement 'SHELXL-97 (Sheldrick, 2008)'
_computing_structure_solution 'SHELXS-97 (Sheldrick, 1997)'
_diffrn_ambient_temperature 100(2)
_diffrn_detector 'CCD plate'
_diffrn_detector_area_resol_mean 28.5714
_diffrn_detector_type 'Rigaku HG Saturn724+ (2x2 bin mode)'
_diffrn_measured_fraction_theta_full 0.990
_diffrn_measured_fraction_theta_max 0.881
_diffrn_measurement_device 'four-circle \k diffractometer'
_diffrn_measurement_device_type 'Rigaku AFC12 (Right)'
_diffrn_measurement_method 'profile data from \w-scans'
_diffrn_measurement_specimen_support 'MiTeGen MicroMesh'
_diffrn_radiation_collimation 'Confocal mirrors, HF Varimax '
_diffrn_radiation_type MoK\a
_diffrn_radiation_wavelength 0.71075
_diffrn_reflns_av_R_equivalents 0.0333
_diffrn_reflns_av_sigmaI/netI 0.0763
_diffrn_reflns_limit_h_max 11
_diffrn_reflns_limit_h_min -11
_diffrn_reflns_limit_k_max 27
_diffrn_reflns_limit_k_min -27
_diffrn_reflns_limit_l_max 27
_diffrn_reflns_limit_l_min -13
_diffrn_reflns_number 16289
_diffrn_reflns_theta_full 27.50
_diffrn_reflns_theta_max 31.28
_diffrn_reflns_theta_min 2.54
_diffrn_source 'Rotating Anode'
_diffrn_source_current 55.0
_diffrn_source_power 2.475
_diffrn_source_voltage 45.0
_exptl_absorpt_coefficient_mu 0.091
_exptl_absorpt_correction_T_max 0.9964
_exptl_absorpt_correction_T_min 0.9891
_exptl_absorpt_correction_type multi-scan
_exptl_absorpt_process_details
;
Jacobson, R. (1998). REQAB. Private communication to the
Rigaku Corporation, Tokyo, Japan.
;
_exptl_crystal_colour Colourless
_exptl_crystal_density_diffrn 1.409
_exptl_crystal_density_method 'not measured'
_exptl_crystal_description Plate
_exptl_crystal_F_000 1312
_exptl_crystal_size_max 0.12
_exptl_crystal_size_mid 0.10
_exptl_crystal_size_min 0.04
_refine_diff_density_max 0.294
_refine_diff_density_min -0.243
_refine_diff_density_rms 0.055
_refine_ls_extinction_method none
_refine_ls_goodness_of_fit_ref 1.119
_refine_ls_hydrogen_treatment constr
_refine_ls_matrix_type full
_refine_ls_number_parameters 433
_refine_ls_number_reflns 8526
_refine_ls_number_restraints 0
_refine_ls_restrained_S_all 1.119
_refine_ls_R_factor_all 0.1121
_refine_ls_R_factor_gt 0.0793
_refine_ls_shift/su_max 0.002
_refine_ls_shift/su_mean 0.001
_refine_ls_structure_factor_coef Fsqd
_refine_ls_weighting_details 'calc w=1/[\s^2^(Fo^2^)+(0.0550P)^2^+0.9799P] where P=(Fo^2^+2Fc^2^)/3'
_refine_ls_weighting_scheme calc
_refine_ls_wR_factor_gt 0.1604
_refine_ls_wR_factor_ref 0.1788
_reflns_number_gt 6132
_reflns_number_total 8526
_reflns_threshold_expression >2\s(I)
_cod_data_source_file c2nj40877e.txt
_cod_data_source_block 2012acc0061
_cod_depositor_comments
;
The following automatic conversions were performed:

'_symmetry_cell_setting' value 'Monoclinic' changed to 'monoclinic'
according to /home/saulius/struct/CIF-dictionaries/cif_core.dic
dictionary named 'cif_core.dic' version 2.4.2 from 2011-04-26.

Automatic conversion script
Id: cif_fix_values 1891 2012-01-12 08:04:46Z andrius 
;
_cod_original_sg_symbol_H-M P2(1)/c
_cod_database_code 7053019

loop_
_symmetry_equiv_pos_as_xyz
'x, y, z'
'-x, y+1/2, -z+1/2'
'-x, -y, -z'
'x, -y-1/2, z-1/2'

loop_
_atom_site_label
_atom_site_type_symbol
_atom_site_fract_x
_atom_site_fract_y
_atom_site_fract_z
_atom_site_U_iso_or_equiv
_atom_site_adp_type
_atom_site_occupancy
_atom_site_symmetry_multiplicity
_atom_site_calc_flag
_atom_site_refinement_flags
O1 O 0.08073(18) 0.24986(8) 0.03353(8) 0.0296(4) Uani 1 1 d .
N1 N 0.6263(2) 0.36327(9) 0.02921(10) 0.0268(4) Uani 1 1 d .
N2 N 0.3466(2) 0.29385(9) 0.04651(9) 0.0240(4) Uani 1 1 d .
H902 H 0.4436 0.2893 0.0710 0.029 Uiso 1 1 calc R
N3 N 0.2640(2) 0.20507(9) 0.11776(9) 0.0237(4) Uani 1 1 d .
H903 H 0.1846 0.1756 0.1257 0.028 Uiso 1 1 calc R
N4 N 0.5415(2) 0.23369(9) 0.15120(9) 0.0233(4) Uani 1 1 d .
C1 C 0.4876(3) 0.38147(10) -0.01280(11) 0.0233(4) Uani 1 1 d .
C2 C 0.7667(3) 0.39511(12) 0.02007(12) 0.0314(5) Uani 1 1 d .
H2 H 0.8637 0.3820 0.0488 0.038 Uiso 1 1 calc R
C3 C 0.7815(3) 0.44755(11) -0.02995(12) 0.0309(5) Uani 1 1 d .
H3 H 0.8867 0.4683 -0.0352 0.037 Uiso 1 1 calc R
C4 C 0.6435(3) 0.46834(11) -0.07092(12) 0.0298(5) Uani 1 1 d .
H4 H 0.6511 0.5048 -0.1038 0.036 Uiso 1 1 calc R
C5 C 0.4888(3) 0.43523(11) -0.06412(11) 0.0261(4) Uani 1 1 d .
C6 C 0.3419(3) 0.45178(11) -0.10612(11) 0.0277(5) Uani 1 1 d .
H6 H 0.3418 0.4880 -0.1396 0.033 Uiso 1 1 calc R
C7 C 0.1993(3) 0.41513(11) -0.09824(12) 0.0284(5) Uani 1 1 d .
H7 H 0.1009 0.4259 -0.1273 0.034 Uiso 1 1 calc R
C8 C 0.1944(3) 0.36194(11) -0.04817(11) 0.0262(4) Uani 1 1 d .
H8 H 0.0935 0.3375 -0.0439 0.031 Uiso 1 1 calc R
C9 C 0.3353(2) 0.34514(10) -0.00534(11) 0.0233(4) Uani 1 1 d .
C10 C 0.2233(3) 0.25020(10) 0.06301(11) 0.0236(4) Uani 1 1 d .
C11 C 0.4081(2) 0.19810(10) 0.16244(11) 0.0238(4) Uani 1 1 d .
C12 C 0.3989(3) 0.15139(11) 0.22040(11) 0.0272(5) Uani 1 1 d .
H12 H 0.3001 0.1260 0.2262 0.033 Uiso 1 1 calc R
C13 C 0.5344(3) 0.14462(11) 0.26629(12) 0.0286(5) Uani 1 1 d .
H13 H 0.5308 0.1144 0.3054 0.034 Uiso 1 1 calc R
C14 C 0.6837(3) 0.18228(10) 0.25704(11) 0.0248(4) Uani 1 1 d .
C15 C 0.8283(3) 0.17706(11) 0.30274(12) 0.0293(5) Uani 1 1 d .
H15 H 0.8299 0.1478 0.3428 0.035 Uiso 1 1 calc R
C16 C 0.9686(3) 0.21422(11) 0.28995(12) 0.0300(5) Uani 1 1 d .
H16 H 1.0668 0.2103 0.3211 0.036 Uiso 1 1 calc R
C17 C 0.9669(3) 0.25771(11) 0.23122(12) 0.0282(5) Uani 1 1 d .
H17 H 1.0638 0.2834 0.2230 0.034 Uiso 1 1 calc R
C18 C 0.8259(3) 0.26351(10) 0.18528(12) 0.0258(4) Uani 1 1 d .
H18 H 0.8263 0.2928 0.1453 0.031 Uiso 1 1 calc R
C19 C 0.6812(2) 0.22597(10) 0.19755(11) 0.0213(4) Uani 1 1 d .
O2 O 0.02407(18) 0.10399(8) 0.14454(8) 0.0297(4) Uani 1 1 d .
N5 N -0.5199(2) -0.00693(9) 0.15862(10) 0.0271(4) Uani 1 1 d .
N6 N -0.2423(2) 0.06078(8) 0.13596(9) 0.0239(4) Uani 1 1 d .
H906 H -0.3398 0.0639 0.1115 0.029 Uiso 1 1 calc R
N7 N -0.1579(2) 0.14301(9) 0.05677(9) 0.0254(4) Uani 1 1 d .
H907 H -0.0769 0.1704 0.0458 0.030 Uiso 1 1 calc R
N8 N -0.4324(2) 0.11041(9) 0.02406(9) 0.0253(4) Uani 1 1 d .
C20 C -0.3823(2) -0.02189(10) 0.20247(11) 0.0228(4) Uani 1 1 d .
C21 C -0.6593(3) -0.03953(12) 0.16912(12) 0.0307(5) Uani 1 1 d .
H21 H -0.7560 -0.0291 0.1389 0.037 Uiso 1 1 calc R
C22 C -0.6737(3) -0.08900(11) 0.22261(12) 0.0313(5) Uani 1 1 d .
H22 H -0.7775 -0.1110 0.2278 0.038 Uiso 1 1 calc R
C23 C -0.5363(3) -0.10479(11) 0.26678(12) 0.0291(5) Uani 1 1 d .
H23 H -0.5435 -0.1378 0.3032 0.035 Uiso 1 1 calc R
C24 C -0.3833(3) -0.07144(10) 0.25776(11) 0.0250(4) Uani 1 1 d .
C25 C -0.2355(3) -0.08490(10) 0.30091(11) 0.0268(4) Uani 1 1 d .
H25 H -0.2346 -0.1186 0.3371 0.032 Uiso 1 1 calc R
C26 C -0.0928(3) -0.04882(11) 0.29000(12) 0.0284(5) Uani 1 1 d .
H26 H 0.0062 -0.0577 0.3194 0.034 Uiso 1 1 calc R
C27 C -0.0895(3) 0.00093(11) 0.23641(11) 0.0256(4) Uani 1 1 d .
H27 H 0.0106 0.0254 0.2306 0.031 Uiso 1 1 calc R
C28 C -0.2312(3) 0.01451(10) 0.19205(11) 0.0240(4) Uani 1 1 d .
C29 C -0.1182(2) 0.10178(10) 0.11488(11) 0.0230(4) Uani 1 1 d .
C30 C -0.3038(3) 0.14877(11) 0.01268(11) 0.0258(4) Uani 1 1 d .
C31 C -0.3013(3) 0.19760(11) -0.04377(11) 0.0284(5) Uani 1 1 d .
H31 H -0.2044 0.2241 -0.0500 0.034 Uiso 1 1 calc R
C32 C -0.4411(3) 0.20481(11) -0.08779(12) 0.0298(5) Uani 1 1 d .
H32 H -0.4427 0.2366 -0.1258 0.036 Uiso 1 1 calc R
C33 C -0.5855(3) 0.16512(11) -0.07755(12) 0.0281(5) Uani 1 1 d .
C34 C -0.7357(3) 0.17118(12) -0.12055(12) 0.0320(5) Uani 1 1 d .
H34 H -0.7428 0.2023 -0.1592 0.038 Uiso 1 1 calc R
C35 C -0.8726(3) 0.13218(12) -0.10695(13) 0.0339(5) Uani 1 1 d .
H35 H -0.9742 0.1370 -0.1357 0.041 Uiso 1 1 calc R
C36 C -0.8617(3) 0.08531(12) -0.05058(13) 0.0327(5) Uani 1 1 d .
H36 H -0.9564 0.0585 -0.0417 0.039 Uiso 1 1 calc R
C37 C -0.7153(3) 0.07766(11) -0.00788(12) 0.0303(5) Uani 1 1 d .
H37 H -0.7090 0.0453 0.0297 0.036 Uiso 1 1 calc R
C38 C -0.5757(3) 0.11810(10) -0.02052(11) 0.0242(4) Uani 1 1 d .

loop_
_atom_site_aniso_label
_atom_site_aniso_U_11
_atom_site_aniso_U_22
_atom_site_aniso_U_33
_atom_site_aniso_U_23
_atom_site_aniso_U_13
_atom_site_aniso_U_12
O1 0.0207(7) 0.0364(8) 0.0310(8) 0.0059(7) -0.0026(6) -0.0069(6)
N1 0.0225(8) 0.0296(9) 0.0278(9) -0.0010(8) -0.0006(7) -0.0042(7)
N2 0.0206(8) 0.0262(9) 0.0247(9) 0.0035(7) -0.0011(7) -0.0034(7)
N3 0.0197(8) 0.0246(8) 0.0262(9) 0.0032(7) -0.0015(7) -0.0066(7)
N4 0.0230(8) 0.0232(8) 0.0239(9) 0.0006(7) 0.0024(7) -0.0016(7)
C1 0.0225(10) 0.0244(10) 0.0232(10) -0.0049(8) 0.0026(8) -0.0017(8)
C2 0.0275(11) 0.0355(12) 0.0313(12) -0.0031(10) 0.0020(9) -0.0075(10)
C3 0.0296(11) 0.0312(11) 0.0328(12) -0.0033(9) 0.0080(10) -0.0118(10)
C4 0.0338(12) 0.0289(11) 0.0279(11) -0.0017(9) 0.0095(9) -0.0084(9)
C5 0.0291(11) 0.0232(10) 0.0266(10) -0.0034(8) 0.0060(9) -0.0029(9)
C6 0.0312(11) 0.0264(10) 0.0261(11) 0.0014(9) 0.0055(9) 0.0014(9)
C7 0.0283(11) 0.0298(11) 0.0269(11) 0.0006(9) 0.0007(9) 0.0019(9)
C8 0.0236(10) 0.0267(10) 0.0282(11) -0.0009(9) 0.0016(9) -0.0028(8)
C9 0.0227(10) 0.0235(9) 0.0237(10) -0.0015(8) 0.0021(8) -0.0024(8)
C10 0.0222(9) 0.0251(10) 0.0231(10) -0.0007(8) -0.0004(8) -0.0029(8)
C11 0.0226(10) 0.0243(10) 0.0242(10) -0.0026(8) 0.0003(8) -0.0016(8)
C12 0.0272(10) 0.0267(10) 0.0278(11) 0.0021(8) 0.0028(9) -0.0068(9)
C13 0.0303(11) 0.0277(11) 0.0281(11) 0.0036(9) 0.0049(9) -0.0042(9)
C14 0.0234(10) 0.0240(10) 0.0268(10) -0.0011(8) 0.0014(8) -0.0002(8)
C15 0.0289(11) 0.0298(11) 0.0284(11) 0.0017(9) -0.0029(9) -0.0012(9)
C16 0.0244(10) 0.0305(11) 0.0339(12) 0.0007(9) -0.0048(9) 0.0012(9)
C17 0.0226(10) 0.0264(10) 0.0351(12) -0.0006(9) -0.0011(9) -0.0021(8)
C18 0.0243(10) 0.0230(10) 0.0304(11) -0.0002(8) 0.0041(9) -0.0017(8)
C19 0.0218(9) 0.0190(9) 0.0230(9) -0.0030(7) 0.0018(8) 0.0003(8)
O2 0.0224(7) 0.0342(8) 0.0318(8) 0.0051(7) -0.0031(6) -0.0068(6)
N5 0.0228(9) 0.0267(9) 0.0316(10) -0.0015(8) 0.0005(8) -0.0050(7)
N6 0.0214(8) 0.0246(9) 0.0252(9) 0.0016(7) -0.0007(7) -0.0029(7)
N7 0.0223(8) 0.0291(9) 0.0246(9) 0.0030(7) 0.0012(7) -0.0068(7)
N8 0.0224(8) 0.0262(9) 0.0270(9) -0.0004(7) 0.0009(7) -0.0024(7)
C20 0.0220(9) 0.0224(9) 0.0242(10) -0.0025(8) 0.0024(8) -0.0001(8)
C21 0.0228(10) 0.0338(12) 0.0354(12) 0.0001(10) 0.0017(9) -0.0033(9)
C22 0.0281(11) 0.0302(11) 0.0362(13) 0.0007(10) 0.0053(10) -0.0059(9)
C23 0.0329(12) 0.0240(10) 0.0314(11) -0.0018(9) 0.0079(9) -0.0030(9)
C24 0.0280(11) 0.0212(9) 0.0263(10) -0.0032(8) 0.0052(9) -0.0001(8)
C25 0.0323(11) 0.0217(10) 0.0265(11) 0.0005(8) 0.0038(9) 0.0026(9)
C26 0.0270(11) 0.0289(11) 0.0292(11) -0.0008(9) 0.0012(9) 0.0028(9)
C27 0.0219(10) 0.0261(10) 0.0289(11) -0.0043(9) 0.0021(8) -0.0011(8)
C28 0.0257(10) 0.0206(9) 0.0259(10) -0.0015(8) 0.0037(8) -0.0012(8)
C29 0.0206(9) 0.0238(10) 0.0245(10) -0.0004(8) 0.0017(8) -0.0028(8)
C30 0.0250(10) 0.0270(10) 0.0253(10) -0.0036(8) 0.0015(8) 0.0002(8)
C31 0.0274(11) 0.0296(11) 0.0284(11) 0.0024(9) 0.0035(9) -0.0046(9)
C32 0.0326(11) 0.0281(11) 0.0286(11) 0.0001(9) 0.0014(9) -0.0016(9)
C33 0.0278(11) 0.0277(10) 0.0285(11) -0.0059(9) 0.0001(9) 0.0037(9)
C34 0.0320(11) 0.0338(12) 0.0290(11) -0.0049(9) -0.0048(9) 0.0099(10)
C35 0.0261(11) 0.0400(13) 0.0341(12) -0.0077(10) -0.0059(9) 0.0081(10)
C36 0.0234(11) 0.0355(12) 0.0389(13) -0.0095(10) 0.0008(10) -0.0012(9)
C37 0.0275(11) 0.0291(11) 0.0340(12) -0.0039(9) 0.0006(9) -0.0012(9)
C38 0.0226(10) 0.0247(10) 0.0249(10) -0.0050(8) -0.0014(8) 0.0026(8)

loop_
_atom_type_symbol
_atom_type_description
_atom_type_scat_dispersion_real
_atom_type_scat_dispersion_imag
_atom_type_scat_source
C C 0.0033 0.0016 'International Tables Vol C Tables 4.2.6.8 and 6.1.1.4'
H H 0.0000 0.0000 'International Tables Vol C Tables 4.2.6.8 and 6.1.1.4'
N N 0.0061 0.0033 'International Tables Vol C Tables 4.2.6.8 and 6.1.1.4'
O O 0.0106 0.0060 'International Tables Vol C Tables 4.2.6.8 and 6.1.1.4'

loop_
_geom_angle_atom_site_label_1
_geom_angle_atom_site_label_2
_geom_angle_atom_site_label_3
_geom_angle
C2 N1 C1 118.11(19)
C10 N2 C9 126.91(18)
C10 N3 C11 131.18(17)
C11 N4 C19 118.31(17)
N1 C1 C5 122.55(18)
N1 C1 C9 118.63(19)
C5 C1 C9 118.82(19)
N1 C2 C3 123.6(2)
C4 C3 C2 119.4(2)
C3 C4 C5 119.5(2)
C6 C5 C4 123.1(2)
C6 C5 C1 120.12(19)
C4 C5 C1 116.7(2)
C7 C6 C5 119.4(2)
C6 C7 C8 121.8(2)
C9 C8 C7 120.39(19)
C8 C9 N2 125.93(18)
C8 C9 C1 119.53(19)
N2 C9 C1 114.54(18)
O1 C10 N2 124.46(19)
O1 C10 N3 119.49(18)
N2 C10 N3 116.03(18)
N4 C11 N3 120.24(18)
N4 C11 C12 123.70(19)
N3 C11 C12 116.05(18)
C13 C12 C11 118.02(19)
C12 C13 C14 120.9(2)
C15 C14 C19 119.87(19)
C15 C14 C13 123.4(2)
C19 C14 C13 116.69(19)
C16 C15 C14 120.3(2)
C15 C16 C17 120.2(2)
C18 C17 C16 120.6(2)
C17 C18 C19 120.0(2)
N4 C19 C18 118.61(18)
N4 C19 C14 122.33(18)
C18 C19 C14 119.06(19)
C21 N5 C20 117.61(19)
C29 N6 C28 126.94(18)
C29 N7 C30 131.12(18)
C30 N8 C38 117.90(18)
N5 C20 C24 122.85(18)
N5 C20 C28 117.75(18)
C24 C20 C28 119.40(19)
N5 C21 C22 124.0(2)
C23 C22 C21 119.0(2)
C22 C23 C24 119.4(2)
C25 C24 C23 123.0(2)
C25 C24 C20 119.88(19)
C23 C24 C20 117.2(2)
C26 C25 C24 119.4(2)
C25 C26 C27 121.7(2)
C28 C27 C26 120.54(19)
C27 C28 N6 125.91(19)
C27 C28 C20 119.05(19)
N6 C28 C20 115.03(18)
O2 C29 N6 124.05(19)
O2 C29 N7 119.34(18)
N6 C29 N7 116.61(18)
N8 C30 N7 119.63(19)
N8 C30 C31 124.2(2)
N7 C30 C31 116.20(18)
C32 C31 C30 118.0(2)
C31 C32 C33 120.4(2)
C34 C33 C38 119.4(2)
C34 C33 C32 123.2(2)
C38 C33 C32 117.4(2)
C35 C34 C33 120.4(2)
C34 C35 C36 120.0(2)
C37 C36 C35 121.0(2)
C36 C37 C38 119.5(2)
N8 C38 C37 118.16(19)
N8 C38 C33 122.08(19)
C37 C38 C33 119.8(2)

loop_
_geom_bond_atom_site_label_1
_geom_bond_atom_site_label_2
_geom_bond_distance
O1 C10 1.234(2)
N1 C2 1.312(3)
N1 C1 1.364(3)
N2 C10 1.361(2)
N2 C9 1.400(3)
N3 C10 1.380(3)
N3 C11 1.386(3)
N4 C11 1.309(2)
N4 C19 1.378(3)
C1 C5 1.431(3)
C1 C9 1.431(3)
C2 C3 1.406(3)
C3 C4 1.364(3)
C4 C5 1.416(3)
C5 C6 1.407(3)
C6 C7 1.369(3)
C7 C8 1.408(3)
C8 C9 1.379(3)
C11 C12 1.434(3)
C12 C13 1.345(3)
C13 C14 1.430(3)
C14 C15 1.397(3)
C14 C19 1.413(3)
C15 C16 1.378(3)
C16 C17 1.400(3)
C17 C18 1.377(3)
C18 C19 1.410(3)
O2 C29 1.234(2)
N5 C21 1.317(3)
N5 C20 1.361(3)
N6 C29 1.363(2)
N6 C28 1.392(3)
N7 C29 1.381(3)
N7 C30 1.389(3)
N8 C30 1.307(3)
N8 C38 1.381(3)
C20 C24 1.426(3)
C20 C28 1.434(3)
C21 C22 1.411(3)
C22 C23 1.367(3)
C23 C24 1.414(3)
C24 C25 1.412(3)
C25 C26 1.375(3)
C26 C27 1.407(3)
C27 C28 1.386(3)
C30 C31 1.434(3)
C31 C32 1.352(3)
C32 C33 1.421(3)
C33 C34 1.406(3)
C33 C38 1.415(3)
C34 C35 1.379(3)
C35 C36 1.404(3)
C36 C37 1.382(3)
C37 C38 1.408(3)

loop_
_geom_hbond_atom_site_label_D
_geom_hbond_atom_site_label_H
_geom_hbond_atom_site_label_A
_geom_hbond_distance_DH
_geom_hbond_distance_HA
_geom_hbond_distance_DA
_geom_hbond_angle_DHA
N2 H902 N4 0.88 1.98 2.697(2) 137.9
N3 H903 O2 0.88 1.95 2.830(2) 174.9
N6 H906 N8 0.88 1.98 2.694(3) 137.0
N7 H907 O1 0.88 2.03 2.888(2) 166.4
